data_4128795
loop_
_publ_author_name
'Boon, Byron A.'
'Boger, Dale L.'

_publ_section_title
;
 Triarylaminium Radical Cation Promoted Coupling of Catharanthine with
 Vindoline: Diastereospecific Synthesis of Anhydrovinblastine and Reaction
 Scope.
;
_journal_issue 36
_journal_name_full 'Journal of the American Chemical Society'
_journal_page_first 14349
_journal_page_last 14355
_journal_paper_doi 10.1021/jacs.9b06968
_journal_volume 141
_journal_year 2019
_chemical_absolute_configuration ad
_chemical_formula_moiety 'C38 H43 N3 O8, C H4 O'
_chemical_formula_sum 'C39 H47 N3 O9'
_chemical_formula_weight 701.79
_space_group_crystal_system monoclinic
_space_group_IT_number 4
_space_group_name_Hall 'P 2yb'
_space_group_name_H-M_alt 'P 1 21 1'
_atom_sites_solution_hydrogens mixed
_atom_sites_solution_primary dual
_audit_creation_date 2019-08-12
_audit_creation_method
;
Olex2 1.2-beta
(compiled 2018.05.29 svn.r3508 for OlexSys, GUI svn.r5506)
;
_cell_angle_alpha 90
_cell_angle_beta 96.4570(10)
_cell_angle_gamma 90
_cell_formula_units_Z 2
_cell_length_a 10.65440(10)
_cell_length_b 15.3909(2)
_cell_length_c 10.78350(10)
_cell_measurement_reflns_used 9071
_cell_measurement_temperature 100(2)
_cell_measurement_theta_max 70.79
_cell_measurement_theta_min 4.13
_cell_volume 1757.07(3)
_computing_cell_refinement 'SAINT v8.38A (Bruker, 2017)'
_computing_data_collection 'APEX3 v2017.3-0 (Bruker, 2017)'
_computing_data_reduction 'SAINT v8.38A (Bruker, 2017)'
_computing_molecular_graphics 'Olex2 (Dolomanov et al., 2009)'
_computing_publication_material 'Olex2 (Dolomanov et al., 2009)'
_computing_structure_refinement 'XL (Sheldrick, 2008)'
_computing_structure_solution 'ShelXT (Sheldrick, 2015)'
_diffrn_ambient_temperature 100.0
_diffrn_detector 'Bruker APEX-II CCD'
_diffrn_detector_area_resol_mean 7.9
_diffrn_detector_type 'CCD Area Detector'
_diffrn_measured_fraction_theta_full 1.000
_diffrn_measured_fraction_theta_max 0.997
_diffrn_measurement_device 'Fixed Chi Three-Circle Diffractometer'
_diffrn_measurement_device_type 'Bruker D8 APEX II'
_diffrn_measurement_method '\w and \f scans'
_diffrn_radiation_monochromator 'Double Bounce Multilayer Mirrors'
_diffrn_radiation_probe x-ray
_diffrn_radiation_type CuK\a
_diffrn_radiation_wavelength 1.54178
_diffrn_reflns_av_R_equivalents 0.0242
_diffrn_reflns_av_unetI/netI 0.0104
_diffrn_reflns_Laue_measured_fraction_full 1.000
_diffrn_reflns_Laue_measured_fraction_max 0.997
_diffrn_reflns_limit_h_max 13
_diffrn_reflns_limit_h_min -12
_diffrn_reflns_limit_k_max 18
_diffrn_reflns_limit_k_min -18
_diffrn_reflns_limit_l_max 13
_diffrn_reflns_limit_l_min -13
_diffrn_reflns_number 58779
_diffrn_reflns_point_group_measured_fraction_full 0.998
_diffrn_reflns_point_group_measured_fraction_max 0.989
_diffrn_reflns_theta_full 67.679
_diffrn_reflns_theta_max 71.154
_diffrn_reflns_theta_min 4.126
_diffrn_source 'Micro Focus Rotating Anode'
_diffrn_source_type 'Rigaku MicroMax-007HF'
_diffrn_standards_number 0
_exptl_absorpt_coefficient_mu 0.773
_exptl_absorpt_correction_T_max 0.7534
_exptl_absorpt_correction_T_min 0.6788
_exptl_absorpt_correction_type multi-scan
_exptl_absorpt_process_details
'SADABS-2016/2 (Bruker,2016/2) was used for absorption correction. wR2(int) was 0.0487 before and 0.0331 after correction. The Ratio of minimum to maximum transmission is 0.9010. The \l/2 correction factor is Not present.'
_exptl_crystal_colour 'light yellow'
_exptl_crystal_colour_modifier light
_exptl_crystal_colour_primary yellow
_exptl_crystal_density_diffrn 1.326
_exptl_crystal_description block
_exptl_crystal_F_000 748
_exptl_crystal_size_max 0.18
_exptl_crystal_size_mid 0.17
_exptl_crystal_size_min 0.125
_refine_diff_density_max 0.202
_refine_diff_density_min -0.140
_refine_diff_density_rms 0.028
_refine_ls_abs_structure_details
;
 Flack x determined using 3169 quotients [(I+)-(I-)]/[(I+)+(I-)]
 (Parsons, Flack and Wagner, Acta Cryst. B69 (2013) 249-259).
;
_refine_ls_abs_structure_Flack 0.014(19)
_refine_ls_extinction_coef 0.0018(2)
_refine_ls_extinction_expression Fc^*^=kFc[1+0.001xFc^2^\l^3^/sin(2\q)]^-1/4^
_refine_ls_extinction_method 'SHELXL-2016/6 (Sheldrick 2016)'
_refine_ls_goodness_of_fit_ref 1.029
_refine_ls_hydrogen_treatment mixed
_refine_ls_matrix_type full
_refine_ls_number_parameters 527
_refine_ls_number_reflns 6707
_refine_ls_number_restraints 5
_refine_ls_restrained_S_all 1.030
_refine_ls_R_factor_all 0.0243
_refine_ls_R_factor_gt 0.0243
_refine_ls_shift/su_max 0.000
_refine_ls_shift/su_mean 0.000
_refine_ls_structure_factor_coef Fsqd
_refine_ls_weighting_details 'w=1/[\s^2^(Fo^2^)+(0.0383P)^2^+0.3252P] where P=(Fo^2^+2Fc^2^)/3'
_refine_ls_weighting_scheme calc
_refine_ls_wR_factor_gt 0.0642
_refine_ls_wR_factor_ref 0.0643
_reflns_Friedel_coverage 0.908
_reflns_Friedel_fraction_full 0.995
_reflns_Friedel_fraction_max 0.980
_reflns_number_gt 6688
_reflns_number_total 6707
_reflns_threshold_expression 'I > 2\s(I)'
_cod_data_source_file ja9b06968_si_002.cif
_cod_data_source_block boger100
_cod_depositor_comments
;
The following automatic conversions were performed:

data item '_diffrn_radiation_probe' value 'X-ray' was changed to
'x-ray' in accordance with the
/home/data/users/saulius/crontab/automatic-downloads/current/ACS/lib/dictionaries/cif_core.dic
dictionary named 'cif_core.dic' version 2.4.2 last updated on
2011-04-26.

Automatic conversion script
Id: cif_fix_values 6909 2019-04-08 15:41:33Z antanas 
;
_cod_database_code 4128795
_shelx_shelxl_version_number 2016/6
_shelx_space_group_comment
;
The symmetry employed for this shelxl refinement is uniquely defined
by the following loop, which should always be used as a source of
symmetry information in preference to the above space-group names.
They are only intended as comments.
;
_shelx_estimated_absorpt_t_max 0.910
_shelx_estimated_absorpt_t_min 0.873
_olex2_refinement_description
;
1. Fixed Uiso
 At 1.2 times of:
  All C(H) groups, All C(H,H) groups, All N(H) groups
 At 1.5 times of:
  All C(H,H,H) groups, All O(H) groups
2. Restrained distances
 C9-C12 \\sim C9A-C12A
 with sigma of 0.01
 C9A-C10A \\sim C9-C10
 with sigma of 0.01
 C11A-C10A \\sim C11-C10
 with sigma of 0.01
 O7-C12 \\sim O8A-C12A
 with sigma of 0.01
3. Uiso/Uaniso restraints and constraints
Uanis(C9A) = Uanis(C9)
Uanis(C11) = Uanis(C11A)
4. Others
 Sof(O7A)=Sof(O8A)=Sof(C9A)=Sof(C10A)=Sof(H10C)=Sof(H10D)=Sof(C11A)=Sof(H11C)=
 Sof(H11D)=Sof(C12A)=Sof(C13A)=Sof(H13D)=Sof(H13E)=Sof(H13F)=1-FVAR(1)
 Sof(O7)=Sof(O8)=Sof(C9)=Sof(C10)=Sof(H10A)=Sof(H10B)=Sof(C11)=Sof(H11A)=
 Sof(H11B)=Sof(C12)=Sof(C13)=Sof(H13A)=Sof(H13B)=Sof(H13C)=FVAR(1)
5.a Ternary CH refined with riding coordinates:
 C22(H22), C26(H26), C37(H37)
5.b Secondary CH2 refined with riding coordinates:
 C10(H10A,H10B), C10A(H10C,H10D), C11(H11A,H11B), C11A(H11C,H11D), C32(H32A,
 H32B), C36(H36A,H36B), C38(H38A,H38B), C39(H39A,H39B)
5.c Aromatic/amide H refined with riding coordinates:
 C2(H2), C3(H3B), C4(H4), C5(H5), C17(H17), C20(H20), C34(H34), C35(H35)
5.d Idealised Me refined as rotating group:
 C13(H13A,H13B,H13C), C13A(H13D,H13E,H13F), C16(H16A,H16B,H16C), C21(H21A,H21B,
 H21C), C29(H29A,H29B,H29C), C31(H31A,H31B,H31C), C33(H33A,H33B,H33C), C40(H40A,
 H40B,H40C)
5.e Idealised tetrahedral OH refined as rotating group:
 O9(H9)
5.f Idealised tetrahedral OH refined as rotating group with stretchable bonds:
 O3(H3)
;
_olex2_submission_special_instructions 'No special instructions were received'

loop_
_space_group_symop_operation_xyz
'x, y, z'
'-x, y+1/2, -z'

loop_
_atom_site_label
_atom_site_type_symbol
_atom_site_fract_x
_atom_site_fract_y
_atom_site_fract_z
_atom_site_U_iso_or_equiv
_atom_site_adp_type
_atom_site_occupancy
_atom_site_site_symmetry_order
_atom_site_calc_flag
_atom_site_refinement_flags_posn
_atom_site_refinement_flags_occupancy
_atom_site_disorder_assembly
_atom_site_disorder_group
O1 O 0.54172(11) 0.43985(8) 1.07223(11) 0.0239(3) Uani 1 1 d . . . .
O2 O 0.49020(11) 0.55647(8) 0.95351(10) 0.0211(2) Uani 1 1 d . . . .
O3 O 0.51309(11) 0.33857(7) 0.87231(11) 0.0188(2) Uani 1 1 d . . . .
H3 H 0.515(2) 0.3072(9) 0.803(2) 0.028 Uiso 1 1 calc GR . . .
O4 O 0.32884(11) 0.45716(8) 0.77547(11) 0.0228(3) Uani 1 1 d . . . .
O5 O 0.27296(17) 0.58915(12) 0.69700(17) 0.0510(4) Uani 1 1 d . . . .
O6 O 0.95168(12) 0.68579(8) 0.51942(11) 0.0265(3) Uani 1 1 d . . . .
O7 O 0.7271(3) 0.62714(16) 0.2748(2) 0.0266(5) Uani 0.708(4) 1 d D P A 1
O7A O 0.7961(13) 0.6444(9) 0.2744(10) 0.026(2) Uani 0.292(4) 1 d . P A 2
O8 O 0.90753(18) 0.69572(11) 0.24383(16) 0.0259(6) Uani 0.708(4) 1 d . P A 1
O8A O 1.0000(5) 0.6625(3) 0.2347(4) 0.0323(15) Uani 0.292(4) 1 d D P A 2
N1 N 0.72468(13) 0.52540(9) 0.81911(13) 0.0181(3) Uani 1 1 d . . . .
N2 N 0.56022(14) 0.27827(9) 0.65056(13) 0.0205(3) Uani 1 1 d . . . .
N3 N 0.80222(13) 0.42798(10) 0.22597(13) 0.0197(3) Uani 1 1 d . . . .
H3A H 0.725(2) 0.4429(15) 0.230(2) 0.024 Uiso 1 1 d R . . .
C1 C 0.84205(16) 0.36238(11) 0.15144(15) 0.0210(3) Uani 1 1 d . . . .
C2 C 0.77282(18) 0.29365(12) 0.09291(16) 0.0245(3) Uani 1 1 d . . . .
H2 H 0.684288 0.288738 0.095608 0.029 Uiso 1 1 calc R . . .
C3 C 0.8388(2) 0.23313(13) 0.03092(17) 0.0304(4) Uani 1 1 d . . . .
H3B H 0.794641 0.185386 -0.009162 0.037 Uiso 1 1 calc R . . .
C4 C 0.9688(2) 0.24050(15) 0.02581(17) 0.0355(5) Uani 1 1 d . . . .
H4 H 1.010972 0.197847 -0.017912 0.043 Uiso 1 1 calc R . . .
C5 C 1.03718(19) 0.30832(16) 0.08285(17) 0.0358(5) Uani 1 1 d . . . .
H5 H 1.125497 0.312610 0.078291 0.043 Uiso 1 1 calc R . . .
C6 C 0.97424(17) 0.37140(13) 0.14822(16) 0.0265(4) Uani 1 1 d . . . .
C7 C 1.01138(16) 0.44510(14) 0.22444(16) 0.0289(4) Uani 1 1 d . . . .
C8 C 0.90710(16) 0.47608(12) 0.26963(15) 0.0226(3) Uani 1 1 d . . . .
C9 C 0.9222(4) 0.5587(3) 0.3534(5) 0.0181(7) Uani 0.708(4) 1 d D P A 1
C9A C 0.9471(10) 0.5408(8) 0.3564(15) 0.0181(7) Uani 0.292(4) 1 d D P A 2
C10 C 1.0691(3) 0.5703(2) 0.3581(3) 0.0258(6) Uani 0.708(4) 1 d D P A 1
H10A H 1.088757 0.630396 0.333607 0.031 Uiso 0.708(4) 1 calc R P A 1
H10B H 1.109469 0.560291 0.444109 0.031 Uiso 0.708(4) 1 calc R P A 1
C10A C 1.0934(6) 0.5290(6) 0.3885(7) 0.0246(15) Uani 0.292(4) 1 d D P A 2
H10C H 1.136147 0.586141 0.395916 0.030 Uiso 0.292(4) 1 calc R P A 2
H10D H 1.112570 0.497199 0.468217 0.030 Uiso 0.292(4) 1 calc R P A 2
C11 C 1.1218(5) 0.5043(3) 0.2670(4) 0.0347(11) Uani 0.708(4) 1 d D P A 1
H11A H 1.151628 0.534841 0.195045 0.042 Uiso 0.708(4) 1 calc R P A 1
H11B H 1.192829 0.470642 0.310365 0.042 Uiso 0.708(4) 1 calc R P A 1
C11A C 1.1380(15) 0.4760(9) 0.2789(11) 0.0347(11) Uani 0.292(4) 1 d D P A 2
H11C H 1.179185 0.513036 0.220261 0.042 Uiso 0.292(4) 1 calc R P A 2
H11D H 1.194714 0.427512 0.308348 0.042 Uiso 0.292(4) 1 calc R P A 2
C12 C 0.8416(6) 0.6315(4) 0.2870(5) 0.0186(12) Uani 0.708(4) 1 d D P A 1
C12A C 0.9205(10) 0.6240(4) 0.2857(5) 0.0213(15) Uani 0.292(4) 1 d D P A 2
C13 C 0.8317(4) 0.7673(2) 0.1902(3) 0.0380(8) Uani 0.708(4) 1 d . P A 1
H13A H 0.779937 0.747603 0.114556 0.057 Uiso 0.708(4) 1 calc GR P A 1
H13B H 0.887158 0.814548 0.169063 0.057 Uiso 0.708(4) 1 calc GR P A 1
H13C H 0.776593 0.788234 0.250751 0.057 Uiso 0.708(4) 1 calc GR P A 1
C13A C 0.7693(7) 0.7270(5) 0.2028(6) 0.0304(17) Uani 0.292(4) 1 d . P A 2
H13D H 0.786623 0.718531 0.116239 0.046 Uiso 0.292(4) 1 calc GR P A 2
H13E H 0.823369 0.773452 0.241063 0.046 Uiso 0.292(4) 1 calc GR P A 2
H13F H 0.680456 0.742933 0.204178 0.046 Uiso 0.292(4) 1 calc GR P A 2
C14 C 0.87882(14) 0.54478(11) 0.48075(15) 0.0180(3) Uani 1 1 d . . . .
C15 C 0.89223(15) 0.61554(11) 0.56351(15) 0.0195(3) Uani 1 1 d . . . .
C16 C 0.9922(2) 0.75289(14) 0.60605(19) 0.0378(5) Uani 1 1 d . . . .
H16A H 1.041274 0.796032 0.565149 0.057 Uiso 1 1 calc GR . . .
H16B H 1.044961 0.727759 0.677434 0.057 Uiso 1 1 calc GR . . .
H16C H 0.918316 0.780960 0.635090 0.057 Uiso 1 1 calc GR . . .
C17 C 0.84608(15) 0.61409(11) 0.67942(15) 0.0184(3) Uani 1 1 d . . . .
H17 H 0.855885 0.662574 0.734173 0.022 Uiso 1 1 calc R . . .
C18 C 0.78488(14) 0.53861(11) 0.71192(14) 0.0169(3) Uani 1 1 d . . . .
C19 C 0.77485(14) 0.46679(10) 0.63426(14) 0.0165(3) Uani 1 1 d . . . .
C20 C 0.82107(14) 0.46953(11) 0.51887(15) 0.0173(3) Uani 1 1 d . . . .
H20 H 0.813333 0.420074 0.465851 0.021 Uiso 1 1 calc R . . .
C21 C 0.78538(16) 0.56198(12) 0.93622(15) 0.0236(4) Uani 1 1 d . . . .
H21A H 0.873017 0.541725 0.950474 0.035 Uiso 1 1 calc GR . . .
H21B H 0.739614 0.543141 1.005415 0.035 Uiso 1 1 calc GR . . .
H21C H 0.784114 0.625557 0.931122 0.035 Uiso 1 1 calc GR . . .
C22 C 0.68221(14) 0.43404(10) 0.82128(14) 0.0160(3) Uani 1 1 d . . . .
H22 H 0.736656 0.402588 0.888377 0.019 Uiso 1 1 calc R . . .
C23 C 0.70566(15) 0.39420(10) 0.69131(15) 0.0167(3) Uani 1 1 d . . . .
C25 C 0.46795(15) 0.42652(11) 0.60818(14) 0.0175(3) Uani 1 1 d . . . .
C26 C 0.45563(14) 0.46648(10) 0.74021(14) 0.0168(3) Uani 1 1 d . . . .
H26 H 0.475295 0.529917 0.736897 0.020 Uiso 1 1 calc R . . .
C27 C 0.54193(14) 0.42634(10) 0.84831(14) 0.0160(3) Uani 1 1 d . . . .
C28 C 0.52442(14) 0.47368(11) 0.97123(14) 0.0170(3) Uani 1 1 d . . . .
C29 C 0.47397(18) 0.60503(12) 1.06548(16) 0.0264(4) Uani 1 1 d . . . .
H29A H 0.450417 0.665046 1.043171 0.040 Uiso 1 1 calc GR . . .
H29B H 0.553295 0.604793 1.121140 0.040 Uiso 1 1 calc GR . . .
H29C H 0.407209 0.578158 1.107980 0.040 Uiso 1 1 calc GR . . .
C30 C 0.24903(19) 0.52575(15) 0.75312(18) 0.0332(4) Uani 1 1 d . . . .
C31 C 0.1280(2) 0.50857(19) 0.8065(2) 0.0489(6) Uani 1 1 d . . . .
H31A H 0.070115 0.477049 0.745248 0.073 Uiso 1 1 calc GR . . .
H31B H 0.089557 0.563865 0.826823 0.073 Uiso 1 1 calc GR . . .
H31C H 0.144967 0.473532 0.882402 0.073 Uiso 1 1 calc GR . . .
C32 C 0.47772(16) 0.50488(11) 0.51817(15) 0.0202(3) Uani 1 1 d . . . .
H32A H 0.402640 0.542276 0.521919 0.024 Uiso 1 1 calc R . . .
H32B H 0.552905 0.539589 0.549439 0.024 Uiso 1 1 calc R . . .
C33 C 0.48712(17) 0.48217(12) 0.38192(16) 0.0243(4) Uani 1 1 d . . . .
H33A H 0.478975 0.535224 0.331413 0.036 Uiso 1 1 calc GR . . .
H33B H 0.419309 0.441662 0.352369 0.036 Uiso 1 1 calc GR . . .
H33C H 0.569120 0.455017 0.374404 0.036 Uiso 1 1 calc GR . . .
C34 C 0.35167(16) 0.37483(12) 0.55999(15) 0.0217(3) Uani 1 1 d . . . .
H34 H 0.273843 0.405195 0.544647 0.026 Uiso 1 1 calc R . . .
C35 C 0.35103(17) 0.28995(12) 0.53770(16) 0.0253(4) Uani 1 1 d . . . .
H35 H 0.274534 0.263856 0.502111 0.030 Uiso 1 1 calc R . . .
C36 C 0.46461(18) 0.23356(11) 0.56584(17) 0.0258(4) Uani 1 1 d . . . .
H36A H 0.440132 0.178703 0.604611 0.031 Uiso 1 1 calc R . . .
H36B H 0.499952 0.218976 0.487355 0.031 Uiso 1 1 calc R . . .
C37 C 0.58429(15) 0.36742(10) 0.60795(14) 0.0169(3) Uani 1 1 d . . . .
H37 H 0.605414 0.363536 0.520085 0.020 Uiso 1 1 calc R . . .
C38 C 0.77971(16) 0.30691(11) 0.70366(16) 0.0214(3) Uani 1 1 d . . . .
H38A H 0.849914 0.307667 0.650821 0.026 Uiso 1 1 calc R . . .
H38B H 0.815202 0.297084 0.791375 0.026 Uiso 1 1 calc R . . .
C39 C 0.68507(18) 0.23562(12) 0.66057(19) 0.0282(4) Uani 1 1 d . . . .
H39A H 0.702240 0.211947 0.578800 0.034 Uiso 1 1 calc R . . .
H39B H 0.689317 0.187623 0.722022 0.034 Uiso 1 1 calc R . . .
O9 O 0.36913(16) 0.27096(12) 1.07226(15) 0.0485(4) Uani 1 1 d . . . .
H9 H 0.416439 0.301598 1.032800 0.073 Uiso 1 1 calc GR . . .
C40 C 0.4286(2) 0.25512(17) 1.1930(2) 0.0447(5) Uani 1 1 d . . . .
H40A H 0.499253 0.214903 1.188513 0.067 Uiso 1 1 calc GR . . .
H40B H 0.367741 0.229445 1.244064 0.067 Uiso 1 1 calc GR . . .
H40C H 0.460302 0.309954 1.230631 0.067 Uiso 1 1 calc GR . . .

loop_
_atom_site_aniso_label
_atom_site_aniso_U_11
_atom_site_aniso_U_22
_atom_site_aniso_U_33
_atom_site_aniso_U_23
_atom_site_aniso_U_13
_atom_site_aniso_U_12
O1 0.0296(6) 0.0269(6) 0.0160(5) 0.0032(5) 0.0051(5) 0.0038(5)
O2 0.0285(6) 0.0192(6) 0.0158(5) -0.0019(4) 0.0031(4) 0.0017(5)
O3 0.0234(6) 0.0160(5) 0.0176(5) 0.0019(4) 0.0054(4) -0.0024(4)
O4 0.0156(5) 0.0293(6) 0.0235(6) -0.0037(5) 0.0014(4) 0.0043(5)
O5 0.0544(10) 0.0516(10) 0.0479(9) 0.0124(8) 0.0099(8) 0.0330(8)
O6 0.0352(7) 0.0262(6) 0.0182(6) 0.0023(5) 0.0030(5) -0.0143(5)
O7 0.0220(16) 0.0305(12) 0.0271(10) 0.0033(8) 0.0024(9) 0.0058(10)
O7A 0.030(9) 0.028(4) 0.019(3) 0.005(3) 0.002(4) 0.002(4)
O8 0.0363(12) 0.0205(10) 0.0226(9) 0.0065(7) 0.0107(7) -0.0010(8)
O8A 0.033(3) 0.039(3) 0.026(2) 0.016(2) 0.0105(19) -0.005(2)
N1 0.0208(6) 0.0184(7) 0.0156(6) -0.0008(5) 0.0036(5) -0.0035(5)
N2 0.0260(7) 0.0140(6) 0.0221(7) 0.0006(5) 0.0059(6) -0.0012(5)
N3 0.0171(7) 0.0241(7) 0.0184(7) -0.0001(6) 0.0038(5) 0.0011(6)
C1 0.0244(8) 0.0250(8) 0.0139(7) 0.0061(6) 0.0041(6) 0.0066(7)
C2 0.0298(9) 0.0250(8) 0.0186(8) 0.0028(7) 0.0031(6) 0.0059(7)
C3 0.0438(11) 0.0271(9) 0.0201(8) 0.0026(7) 0.0022(7) 0.0120(8)
C4 0.0438(11) 0.0443(12) 0.0188(8) 0.0004(8) 0.0058(8) 0.0233(9)
C5 0.0289(9) 0.0593(14) 0.0199(8) 0.0034(9) 0.0063(7) 0.0179(9)
C6 0.0247(9) 0.0414(10) 0.0140(8) 0.0055(7) 0.0045(6) 0.0080(8)
C7 0.0206(8) 0.0505(12) 0.0164(8) 0.0040(8) 0.0057(6) -0.0029(8)
C8 0.0232(8) 0.0304(9) 0.0147(7) 0.0036(7) 0.0041(6) -0.0039(7)
C9 0.0173(18) 0.020(2) 0.0181(9) -0.0013(15) 0.0072(14) -0.0010(12)
C9A 0.0173(18) 0.020(2) 0.0181(9) -0.0013(15) 0.0072(14) -0.0010(12)
C10 0.0168(14) 0.0349(18) 0.0260(15) 0.0042(13) 0.0031(11) -0.0017(12)
C10A 0.010(3) 0.042(5) 0.022(3) 0.004(3) 0.001(2) -0.001(3)
C11 0.0189(18) 0.059(3) 0.0277(14) -0.0054(19) 0.0076(12) -0.003(2)
C11A 0.0189(18) 0.059(3) 0.0277(14) -0.0054(19) 0.0076(12) -0.003(2)
C12 0.021(5) 0.023(2) 0.0118(17) -0.0012(14) 0.004(2) -0.003(2)
C12A 0.024(4) 0.025(3) 0.014(3) -0.001(2) 0.000(3) 0.000(3)
C13 0.063(2) 0.0226(15) 0.0314(15) 0.0105(12) 0.0200(15) 0.0111(15)
C13A 0.040(4) 0.029(4) 0.021(3) -0.003(3) 0.000(3) 0.008(3)
C14 0.0151(7) 0.0235(8) 0.0153(7) 0.0029(6) 0.0012(6) -0.0005(6)
C15 0.0177(7) 0.0207(8) 0.0192(8) 0.0050(6) -0.0016(6) -0.0032(6)
C16 0.0542(13) 0.0336(11) 0.0256(9) -0.0020(8) 0.0048(9) -0.0269(10)
C17 0.0188(8) 0.0184(8) 0.0175(7) 0.0003(6) 0.0000(6) -0.0012(6)
C18 0.0140(7) 0.0210(8) 0.0156(7) 0.0018(6) 0.0007(5) -0.0003(6)
C19 0.0146(7) 0.0175(7) 0.0174(7) 0.0032(6) 0.0015(6) 0.0010(6)
C20 0.0157(7) 0.0188(7) 0.0174(7) 0.0007(6) 0.0017(6) 0.0012(6)
C21 0.0252(8) 0.0277(9) 0.0181(8) -0.0022(7) 0.0039(6) -0.0082(7)
C22 0.0160(7) 0.0172(8) 0.0146(7) 0.0017(6) 0.0018(5) -0.0001(6)
C23 0.0189(7) 0.0166(7) 0.0150(7) 0.0020(6) 0.0038(6) 0.0021(6)
C25 0.0193(7) 0.0177(7) 0.0151(7) 0.0014(6) 0.0006(6) -0.0019(6)
C26 0.0159(7) 0.0170(7) 0.0176(7) 0.0001(6) 0.0020(6) 0.0005(6)
C27 0.0174(7) 0.0158(7) 0.0152(7) 0.0009(6) 0.0035(6) 0.0002(6)
C28 0.0138(7) 0.0212(8) 0.0161(8) 0.0008(6) 0.0025(6) -0.0011(6)
C29 0.0361(10) 0.0247(9) 0.0187(8) -0.0050(7) 0.0055(7) 0.0025(7)
C30 0.0279(9) 0.0443(12) 0.0262(9) -0.0066(9) -0.0020(7) 0.0165(8)
C31 0.0266(10) 0.0667(16) 0.0533(14) -0.0090(12) 0.0037(9) 0.0171(10)
C32 0.0223(8) 0.0196(8) 0.0180(8) 0.0041(6) -0.0007(6) -0.0002(6)
C33 0.0247(8) 0.0297(9) 0.0182(8) 0.0056(7) 0.0018(6) -0.0017(7)
C34 0.0213(8) 0.0275(9) 0.0163(7) 0.0000(6) 0.0019(6) -0.0036(7)
C35 0.0270(9) 0.0282(9) 0.0212(8) -0.0041(7) 0.0044(7) -0.0099(7)
C36 0.0333(10) 0.0186(8) 0.0268(9) -0.0065(7) 0.0091(7) -0.0078(7)
C37 0.0222(8) 0.0145(7) 0.0145(7) 0.0005(6) 0.0050(6) -0.0022(6)
C38 0.0262(8) 0.0185(8) 0.0204(8) 0.0042(6) 0.0068(6) 0.0051(6)
C39 0.0327(10) 0.0171(8) 0.0358(10) 0.0011(7) 0.0084(8) 0.0039(7)
O9 0.0504(9) 0.0587(11) 0.0382(8) -0.0015(7) 0.0133(7) -0.0255(8)
C40 0.0523(13) 0.0474(13) 0.0361(11) -0.0101(10) 0.0124(10) -0.0181(11)

loop_
_atom_type_symbol
_atom_type_description
_atom_type_scat_dispersion_real
_atom_type_scat_dispersion_imag
_atom_type_scat_source
C C 0.0181 0.0091 'International Tables Vol C Tables 4.2.6.8 and 6.1.1.4'
H H 0.0000 0.0000 'International Tables Vol C Tables 4.2.6.8 and 6.1.1.4'
N N 0.0311 0.0180 'International Tables Vol C Tables 4.2.6.8 and 6.1.1.4'
O O 0.0492 0.0322 'International Tables Vol C Tables 4.2.6.8 and 6.1.1.4'

loop_
_geom_angle_atom_site_label_1
_geom_angle_atom_site_label_2
_geom_angle_atom_site_label_3
_geom_angle
C28 O2 C29 115.51(13)
C27 O3 H3 109.5
C30 O4 C26 117.31(15)
C15 O6 C16 117.61(14)
C12A O7A C13A 111.8(12)
C12 O8 C13 114.4(3)
C18 N1 C21 117.23(13)
C18 N1 C22 108.72(12)
C21 N1 C22 117.27(13)
C36 N2 C37 112.07(13)
C36 N2 C39 113.28(14)
C39 N2 C37 104.42(13)
C1 N3 H3A 125.4(15)
C8 N3 H3A 125.7(15)
C8 N3 C1 107.45(14)
N3 C1 C2 129.21(16)
N3 C1 C6 108.19(16)
C2 C1 C6 122.49(16)
C1 C2 H2 121.4
C3 C2 C1 117.15(18)
C3 C2 H2 121.4
C2 C3 H3B 119.2
C2 C3 C4 121.6(2)
C4 C3 H3B 119.2
C3 C4 H4 119.3
C5 C4 C3 121.38(18)
C5 C4 H4 119.3
C4 C5 H5 120.4
C4 C5 C6 119.13(19)
C6 C5 H5 120.4
C1 C6 C7 105.94(15)
C5 C6 C1 118.23(19)
C5 C6 C7 135.70(18)
C6 C7 C11 143.6(2)
C6 C7 C11A 131.3(5)
C8 C7 C6 107.57(16)
C8 C7 C11 108.7(2)
C8 C7 C11A 119.4(4)
N3 C8 C9 131.6(2)
N3 C8 C9A 141.7(5)
C7 C8 N3 110.84(16)
C7 C8 C9 117.5(2)
C7 C8 C9A 107.0(5)
C8 C9 C10 98.6(3)
C12 C9 C8 108.0(4)
C12 C9 C10 115.7(4)
C14 C9 C8 112.9(3)
C14 C9 C10 113.1(3)
C14 C9 C12 108.3(3)
C8 C9A C10A 106.5(8)
C8 C9A C12A 104.0(10)
C8 C9A C14 117.1(8)
C10A C9A C14 110.8(9)
C12A C9A C10A 109.7(9)
C12A C9A C14 108.4(8)
C9 C10 H10A 109.8
C9 C10 H10B 109.8
H10A C10 H10B 108.2
C11 C10 C9 109.5(3)
C11 C10 H10A 109.8
C11 C10 H10B 109.8
C9A C10A H10C 110.5
C9A C10A H10D 110.6
H10C C10A H10D 108.7
C11A C10A C9A 105.9(9)
C11A C10A H10C 110.6
C11A C10A H10D 110.5
C7 C11 C10 105.1(3)
C7 C11 H11A 110.7
C7 C11 H11B 110.7
C10 C11 H11A 110.7
C10 C11 H11B 110.7
H11A C11 H11B 108.8
C7 C11A C10A 97.3(8)
C7 C11A H11C 112.3
C7 C11A H11D 112.3
C10A C11A H11C 112.3
C10A C11A H11D 112.3
H11C C11A H11D 109.9
O7 C12 O8 124.6(5)
O7 C12 C9 120.8(5)
O8 C12 C9 114.6(4)
O7A C12A C9A 111.7(8)
O8A C12A O7A 124.8(10)
O8A C12A C9A 123.0(9)
O8 C13 H13A 109.5
O8 C13 H13B 109.5
O8 C13 H13C 109.5
H13A C13 H13B 109.5
H13A C13 H13C 109.5
H13B C13 H13C 109.5
O7A C13A H13D 109.5
O7A C13A H13E 109.5
O7A C13A H13F 109.5
H13D C13A H13E 109.5
H13D C13A H13F 109.5
H13E C13A H13F 109.5
C15 C14 C9 116.6(2)
C15 C14 C9A 122.7(5)
C20 C14 C9 125.1(2)
C20 C14 C9A 118.2(5)
C20 C14 C15 118.23(14)
O6 C15 C14 114.24(14)
O6 C15 C17 123.32(15)
C17 C15 C14 122.43(15)
O6 C16 H16A 109.5
O6 C16 H16B 109.5
O6 C16 H16C 109.5
H16A C16 H16B 109.5
H16A C16 H16C 109.5
H16B C16 H16C 109.5
C15 C17 H17 121.3
C15 C17 C18 117.40(15)
C18 C17 H17 121.3
C17 C18 N1 126.80(15)
C19 C18 N1 111.89(14)
C19 C18 C17 121.28(14)
C18 C19 C20 120.45(15)
C18 C19 C23 110.67(13)
C20 C19 C23 128.82(15)
C14 C20 H20 119.9
C19 C20 C14 120.11(15)
C19 C20 H20 119.9
N1 C21 H21A 109.5
N1 C21 H21B 109.5
N1 C21 H21C 109.5
H21A C21 H21B 109.5
H21A C21 H21C 109.5
H21B C21 H21C 109.5
N1 C22 H22 108.6
N1 C22 C23 106.07(12)
N1 C22 C27 112.14(12)
C23 C22 H22 108.6
C27 C22 H22 108.6
C27 C22 C23 112.83(12)
C19 C23 C22 102.03(12)
C19 C23 C37 112.08(13)
C19 C23 C38 114.10(13)
C37 C23 C22 114.53(13)
C37 C23 C38 101.69(13)
C38 C23 C22 112.92(13)
C32 C25 C26 106.25(13)
C34 C25 C26 111.62(13)
C34 C25 C32 107.58(13)
C34 C25 C37 108.50(13)
C37 C25 C26 112.51(12)
C37 C25 C32 110.26(13)
O4 C26 C25 111.97(12)
O4 C26 H26 108.1
O4 C26 C27 104.93(12)
C25 C26 H26 108.1
C27 C26 C25 115.34(13)
C27 C26 H26 108.1
O3 C27 C22 109.82(12)
O3 C27 C26 113.59(13)
O3 C27 C28 104.12(12)
C26 C27 C22 109.46(12)
C26 C27 C28 110.08(13)
C28 C27 C22 109.63(12)
O1 C28 O2 123.72(15)
O1 C28 C27 123.56(15)
O2 C28 C27 112.71(13)
O2 C29 H29A 109.5
O2 C29 H29B 109.5
O2 C29 H29C 109.5
H29A C29 H29B 109.5
H29A C29 H29C 109.5
H29B C29 H29C 109.5
O4 C30 C31 110.1(2)
O5 C30 O4 124.11(19)
O5 C30 C31 125.76(19)
C30 C31 H31A 109.5
C30 C31 H31B 109.5
C30 C31 H31C 109.5
H31A C31 H31B 109.5
H31A C31 H31C 109.5
H31B C31 H31C 109.5
C25 C32 H32A 108.3
C25 C32 H32B 108.3
H32A C32 H32B 107.4
C33 C32 C25 116.04(14)
C33 C32 H32A 108.3
C33 C32 H32B 108.3
C32 C33 H33A 109.5
C32 C33 H33B 109.5
C32 C33 H33C 109.5
H33A C33 H33B 109.5
H33A C33 H33C 109.5
H33B C33 H33C 109.5
C25 C34 H34 117.8
C35 C34 C25 124.48(17)
C35 C34 H34 117.8
C34 C35 H35 118.4
C34 C35 C36 123.21(16)
C36 C35 H35 118.4
N2 C36 C35 110.21(14)
N2 C36 H36A 109.6
N2 C36 H36B 109.6
C35 C36 H36A 109.6
C35 C36 H36B 109.6
H36A C36 H36B 108.1
N2 C37 C23 103.28(13)
N2 C37 C25 112.36(13)
N2 C37 H37 107.7
C23 C37 H37 107.7
C25 C37 C23 117.59(13)
C25 C37 H37 107.7
C23 C38 H38A 110.4
C23 C38 H38B 110.4
H38A C38 H38B 108.6
C39 C38 C23 106.45(14)
C39 C38 H38A 110.4
C39 C38 H38B 110.4
N2 C39 C38 105.16(13)
N2 C39 H39A 110.7
N2 C39 H39B 110.7
C38 C39 H39A 110.7
C38 C39 H39B 110.7
H39A C39 H39B 108.8
C40 O9 H9 109.5
O9 C40 H40A 109.5
O9 C40 H40B 109.5
O9 C40 H40C 109.5
H40A C40 H40B 109.5
H40A C40 H40C 109.5
H40B C40 H40C 109.5

loop_
_geom_bond_atom_site_label_1
_geom_bond_atom_site_label_2
_geom_bond_distance
O1 C28 1.203(2)
O2 C28 1.333(2)
O2 C29 1.447(2)
O3 H3 0.90(2)
O3 C27 1.4156(19)
O4 C26 1.4510(19)
O4 C30 1.360(2)
O5 C30 1.191(3)
O6 C15 1.365(2)
O6 C16 1.427(2)
O7 C12 1.214(6)
O7A C12A 1.354(9)
O7A C13A 1.497(15)
O8 C12 1.328(7)
O8 C13 1.448(3)
O8A C12A 1.215(9)
N1 C18 1.398(2)
N1 C21 1.465(2)
N1 C22 1.478(2)
N2 C36 1.462(2)
N2 C37 1.479(2)
N2 C39 1.476(2)
N3 H3A 0.86(2)
N3 C1 1.386(2)
N3 C8 1.378(2)
C1 C2 1.399(3)
C1 C6 1.420(2)
C2 H2 0.9500
C2 C3 1.384(3)
C3 H3B 0.9500
C3 C4 1.397(3)
C4 H4 0.9500
C4 C5 1.378(3)
C5 H5 0.9500
C5 C6 1.413(3)
C6 C7 1.430(3)
C7 C8 1.349(3)
C7 C11 1.518(6)
C7 C11A 1.487(16)
C8 C9 1.557(5)
C8 C9A 1.400(16)
C9 C10 1.571(4)
C9 C12 1.538(6)
C9 C14 1.512(6)
C9A C10A 1.570(10)
C9A C12A 1.501(11)
C9A C14 1.596(15)
C10 H10A 0.9900
C10 H10B 0.9900
C10 C11 1.561(5)
C10A H10C 0.9900
C10A H10D 0.9900
C10A C11A 1.553(10)
C11 H11A 0.9900
C11 H11B 0.9900
C11A H11C 0.9900
C11A H11D 0.9900
C13 H13A 0.9800
C13 H13B 0.9800
C13 H13C 0.9800
C13A H13D 0.9800
C13A H13E 0.9800
C13A H13F 0.9800
C14 C15 1.405(2)
C14 C20 1.395(2)
C15 C17 1.394(2)
C16 H16A 0.9800
C16 H16B 0.9800
C16 H16C 0.9800
C17 H17 0.9500
C17 C18 1.396(2)
C18 C19 1.384(2)
C19 C20 1.389(2)
C19 C23 1.507(2)
C20 H20 0.9500
C21 H21A 0.9800
C21 H21B 0.9800
C21 H21C 0.9800
C22 H22 1.0000
C22 C23 1.575(2)
C22 C27 1.559(2)
C23 C37 1.545(2)
C23 C38 1.556(2)
C25 C26 1.570(2)
C25 C32 1.559(2)
C25 C34 1.514(2)
C25 C37 1.538(2)
C26 H26 1.0000
C26 C27 1.531(2)
C27 C28 1.542(2)
C29 H29A 0.9800
C29 H29B 0.9800
C29 H29C 0.9800
C30 C31 1.493(3)
C31 H31A 0.9800
C31 H31B 0.9800
C31 H31C 0.9800
C32 H32A 0.9900
C32 H32B 0.9900
C32 C33 1.524(2)
C33 H33A 0.9800
C33 H33B 0.9800
C33 H33C 0.9800
C34 H34 0.9500
C34 C35 1.328(3)
C35 H35 0.9500
C35 C36 1.492(3)
C36 H36A 0.9900
C36 H36B 0.9900
C37 H37 1.0000
C38 H38A 0.9900
C38 H38B 0.9900
C38 C39 1.527(3)
C39 H39A 0.9900
C39 H39B 0.9900
O9 H9 0.8400
O9 C40 1.404(3)
C40 H40A 0.9800
C40 H40B 0.9800
C40 H40C 0.9800

loop_
_geom_hbond_atom_site_label_D
_geom_hbond_atom_site_label_H
_geom_hbond_atom_site_label_A
_geom_hbond_distance_DH
_geom_hbond_distance_HA
_geom_hbond_distance_DA
_geom_hbond_angle_DHA
O3 H3 N2 0.90 1.81 2.6649(19) 157.8
O9 H9 O3 0.84 2.19 2.9711(19) 155.5
